data_4000386
loop_
_publ_author_name
Gerrard
'Lee A.'
Weller
'Mark T.'

_publ_section_title 'Li2Be2F7NH4 RT Polaris Neutron Data'
_journal_name_full 'Chemistry of Materials'
_journal_year 2004
_chemical_formula_sum 'Be2 F7 H4 Li2 N'
_space_group_IT_number 62
_symmetry_cell_setting orthorhombic
_symmetry_space_group_name_Hall '-P 2ac 2n'
_symmetry_space_group_name_H-M 'P n m a'
_cell_angle_alpha 90.0
_cell_angle_beta 90.0
_cell_angle_gamma 90.0
_cell_length_a 10.0450(4)
_cell_length_b 12.3370(5)
_cell_length_c 4.93214(20)
_cod_original_formula_sum 'Li2 Be2 F7 N H4'
_cod_database_code 4000386

loop_
_symmetry_equiv_pos_as_xyz
+x,+y,+z
-x+1/2,+y+1/2,+z+1/2
+x,-y+1/2,+z
-x+1/2,-y,+z+1/2
-x,-y,-z
+x+1/2,-y+1/2,-z+1/2
-x,+y+1/2,-z
+x+1/2,+y,-z+1/2

loop_
_atom_site_aniso_label
_atom_site_aniso_U_11
_atom_site_aniso_U_12
_atom_site_aniso_U_13
_atom_site_aniso_U_22
_atom_site_aniso_U_23
_atom_site_aniso_U_33
BE1 .0037(10) .0305(14) .0192(16) .0014(11) -.0063(12) .0021(
LI1 -.0017(34) .049(5) .026(6) .008(4) .011(4) -.007(5
F2 .0068(16) .0309(24) .0240(21) .0049(17) -.0041(12) .0050(
F3 .0339(28) .0394(25) .0252(22) -.0027(24) -.0014(18) -.0125(
F4 .0174(23) .0116(22) .0222(31) .0 -.0020(23) .0
N1 .0309(26) .0253(17) .0230(21) .0 -.0069(17) .0

loop_
_atom_site_label
_atom_site_fract_x
_atom_site_fract_y
_atom_site_fract_z
_atom_site_occupancy
_atom_site_thermal_displace_type
_atom_site_U_iso_or_equiv
_atom_site_symmetry_multiplicity
BE1 -.09968(24) .13087(22) .7193(5) 1.0 Uani .01778 8
li1 .1478(7) -.0045(11) .7970(20) 1.0 Uani .02434 8
f1 .0437(4) .11509(33) .8123(7) 1.0 Uiso .0210(10) 8
f2 -.19046(35) .0457(4) .8550(7) 1.0 Uani .02054 8
f3 -.1150(4) .1214(4) .4087(9) 1.0 Uani .03283 8
f4 -.1437(5) .25 .7906(12) 1.0 Uani .01707 4
n1 .1366(4) .25 1.2665(9) 1.0 Uani .02639 4
h1 .1187(18) .25 1.101(4) 1.0 Uiso .075 4
h2 .0767(11) .1942(10) 1.3507(23) 1.0 Uiso .075 8
h3 .2293(18) .25 1.2221(34) 1.0 Uiso .075 4
